data_7234299
loop_
_publ_author_name
'Tianyu Han'
'Xiao Feng'
'Didi Chen'
'Yuping Dong'

_publ_section_title
;
 A diethylaminophenol functionalized Schiff base: crystallization-induced
 emission-enhancement, switchable fluorescence and application for
 security printing and data storage
;
_journal_name_full 'Journal of Materials Chemistry C'
_journal_page_first 7446
_journal_page_last 7454
_journal_paper_doi 10.1039/C5TC00891C
_journal_volume 3
_journal_year 2015
_chemical_formula_sum 'C21 H24 N2 O5'
_chemical_formula_weight 384.43
_chemical_name_common SBOH
_chemical_name_systematic '(E)-dimethyl 5-((4-(diethylamino)-2-hydroxybenzylidene)amino)isophthalate'
_space_group_IT_number 14
_space_group_name_Hall '-P 2ybc'
_space_group_name_H-M_alt 'P 1 21/c 1'
_atom_sites_solution_hydrogens geom
_atom_sites_solution_primary direct
_atom_sites_solution_secondary difmap
_cell_angle_alpha 90.00
_cell_angle_beta 105.00(3)
_cell_angle_gamma 90.00
_cell_formula_units_Z 4
_cell_length_a 10.000(2)
_cell_length_b 28.000(6)
_cell_length_c 7.0000(14)
_cell_measurement_temperature 293(2)
_cell_volume 1893.2(7)
_computing_structure_refinement 'SHELXL-97 (Sheldrick, 1997)'
_computing_structure_solution 'SHELXS-97 (Sheldrick, 1990)'
_diffrn_ambient_temperature 293(2)
_diffrn_measured_fraction_theta_full 0.963
_diffrn_measured_fraction_theta_max 0.963
_diffrn_radiation_monochromator graphite
_diffrn_radiation_source 'fine-focus sealed tube'
_diffrn_radiation_type MoK\a
_diffrn_radiation_wavelength 0.71073
_diffrn_reflns_av_R_equivalents 0.0479
_diffrn_reflns_av_sigmaI/netI 0.0479
_diffrn_reflns_limit_h_max 14
_diffrn_reflns_limit_h_min -14
_diffrn_reflns_limit_k_max 40
_diffrn_reflns_limit_k_min -39
_diffrn_reflns_limit_l_max 9
_diffrn_reflns_limit_l_min -10
_diffrn_reflns_number 21621
_diffrn_reflns_theta_full 31.67
_diffrn_reflns_theta_max 31.67
_diffrn_reflns_theta_min 2.56
_exptl_absorpt_coefficient_mu 0.129
_exptl_crystal_colour 'yellow '
_exptl_crystal_density_diffrn 1.434
_exptl_crystal_density_method 'not measured'
_exptl_crystal_F_000 836
_exptl_crystal_preparation Luminescent
_exptl_crystal_recrystallization_method 'Re-crystallisation from solvent: tetrahydrofuran and ethanol '
_refine_diff_density_max 0.347
_refine_diff_density_min -0.298
_refine_diff_density_rms 0.052
_refine_ls_extinction_method none
_refine_ls_goodness_of_fit_ref 0.775
_refine_ls_hydrogen_treatment mixed
_refine_ls_matrix_type full
_refine_ls_number_parameters 258
_refine_ls_number_reflns 6170
_refine_ls_number_restraints 0
_refine_ls_restrained_S_all 0.775
_refine_ls_R_factor_all 0.0789
_refine_ls_R_factor_gt 0.0640
_refine_ls_shift/su_max 0.365
_refine_ls_shift/su_mean 0.073
_refine_ls_structure_factor_coef Fsqd
_refine_ls_weighting_details 'calc w=1/[\s^2^(Fo^2^)+(0.0976P)^2^+2.8638P] where P=(Fo^2^+2Fc^2^)/3'
_refine_ls_weighting_scheme calc
_refine_ls_wR_factor_gt 0.1569
_refine_ls_wR_factor_ref 0.1728
_reflns_number_gt 5224
_reflns_number_total 6170
_reflns_threshold_expression >2sigma(I)
_cod_data_source_file J-Mater-Chem-C-2015-3-7446.cif
_cod_data_source_block s5-2
_cod_depositor_comments
;

2025-01-30
Z value and formula fixed to values more according to usual
chemical conventions.                 miguel
;
_cod_original_formula_sum 'C H N O'
_cod_original_formula_weight 43.03
_cod_original_formula_units_Z 38
_cod_database_code 7234299

loop_
_symmetry_equiv_pos_as_xyz
'x, y, z'
'-x, y+1/2, -z+1/2'
'-x, -y, -z'
'x, -y-1/2, z-1/2'

loop_
_atom_site_label
_atom_site_type_symbol
_atom_site_fract_x
_atom_site_fract_y
_atom_site_fract_z
_atom_site_U_iso_or_equiv
_atom_site_adp_type
_atom_site_occupancy
_atom_site_symmetry_multiplicity
_atom_site_calc_flag
_atom_site_refinement_flags
_atom_site_disorder_assembly
_atom_site_disorder_group
C11 C 1.24516(15) 0.22627(5) 0.9755(2) 0.0170(3) Uani 1 1 d . . .
O5 O 0.81784(12) 0.30072(4) 0.9673(2) 0.0258(3) Uani 1 1 d . . .
N1 N 0.97322(14) 0.13302(5) 0.9550(2) 0.0201(3) Uani 1 1 d . . .
O4 O 0.99706(13) 0.34948(4) 0.9699(2) 0.0273(3) Uani 1 1 d . . .
C9 C 1.02959(15) 0.26414(5) 0.9722(2) 0.0176(3) Uani 1 1 d . . .
O2 O 1.45710(12) 0.19072(4) 0.9739(2) 0.0252(3) Uani 1 1 d . . .
O1 O 0.76857(14) 0.08605(4) 1.0190(2) 0.0284(3) Uani 1 1 d . . .
H1 H 0.8239 0.1080 1.0262 0.043 Uiso 1 1 calc R . .
N2 N 0.66886(14) -0.07088(5) 0.7411(2) 0.0209(3) Uani 1 1 d . . .
C2 C 0.72061(16) 0.00896(5) 0.8800(2) 0.0199(3) Uani 1 1 d . . .
H2 H 0.6429 0.0078 0.9296 0.024 Uiso 1 1 calc R . .
O3 O 1.44619(13) 0.27153(4) 0.9704(2) 0.0294(3) Uani 1 1 d . . .
C13 C 1.00425(16) 0.09556(5) 0.8634(2) 0.0192(3) Uani 1 1 d . . .
H13 H 1.0814 0.0966 0.8125 0.023 Uiso 1 1 calc R . .
C7 C 1.04556(16) 0.17692(5) 0.9649(2) 0.0176(3) Uani 1 1 d . . .
C4 C 0.92195(15) 0.05278(5) 0.8394(2) 0.0174(3) Uani 1 1 d . . .
C12 C 1.18542(15) 0.18075(5) 0.9710(2) 0.0177(3) Uani 1 1 d . . .
H12 H 1.2387 0.1535 0.9721 0.021 Uiso 1 1 calc R . .
C5 C 0.95168(16) 0.01291(5) 0.7331(2) 0.0198(3) Uani 1 1 d . . .
H5 H 1.0297 0.0140 0.6843 0.024 Uiso 1 1 calc R . .
C1 C 0.75092(16) -0.03054(5) 0.7716(2) 0.0185(3) Uani 1 1 d . . .
C18 C 1.39192(15) 0.23277(5) 0.9743(2) 0.0192(3) Uani 1 1 d . . .
C8 C 0.96902(15) 0.21891(5) 0.9677(2) 0.0183(3) Uani 1 1 d . . .
H8 H 0.8760 0.2166 0.9664 0.022 Uiso 1 1 calc R . .
C3 C 0.80385(16) 0.04943(5) 0.9140(2) 0.0188(3) Uani 1 1 d . . .
C10 C 1.16806(15) 0.26791(5) 0.9754(2) 0.0176(3) Uani 1 1 d . . .
H10 H 1.2093 0.2977 0.9774 0.021 Uiso 1 1 calc R . .
C6 C 0.87010(16) -0.02762(5) 0.6984(2) 0.0200(3) Uani 1 1 d . . .
H6 H 0.8934 -0.0529 0.6272 0.024 Uiso 1 1 calc R . .
C14 C 0.54015(17) -0.07183(6) 0.8018(3) 0.0220(3) Uani 1 1 d . . .
H14A H 0.5572 -0.0588 0.9342 0.026 Uiso 1 1 calc R . .
H14B H 0.5114 -0.1048 0.8071 0.026 Uiso 1 1 calc R . .
C20 C 0.94961(16) 0.30943(6) 0.9701(2) 0.0196(3) Uani 1 1 d . . .
C16 C 0.69120(18) -0.10976(5) 0.6102(3) 0.0239(3) Uani 1 1 d . . .
H16A H 0.6429 -0.1380 0.6369 0.029 Uiso 1 1 calc R . .
H16B H 0.7892 -0.1172 0.6429 0.029 Uiso 1 1 calc R . .
C19 C 1.59767(18) 0.19462(7) 0.9599(3) 0.0298(4) Uani 1 1 d . . .
H19A H 1.5991 0.2106 0.8391 0.045 Uiso 1 1 calc R . .
H19B H 1.6367 0.1633 0.9608 0.045 Uiso 1 1 calc R . .
H19C H 1.6510 0.2126 1.0703 0.045 Uiso 1 1 calc R . .
C15 C 0.42180(18) -0.04389(7) 0.6649(3) 0.0277(3) Uani 1 1 d . . .
H15A H 0.4493 -0.0112 0.6581 0.042 Uiso 1 1 calc R . .
H15B H 0.3415 -0.0452 0.7158 0.042 Uiso 1 1 calc R . .
H15C H 0.4004 -0.0577 0.5350 0.042 Uiso 1 1 calc R . .
C21 C 0.73389(18) 0.34303(6) 0.9687(3) 0.0290(4) Uani 1 1 d . . .
H21A H 0.7653 0.3590 1.0935 0.044 Uiso 1 1 calc R . .
H21B H 0.6388 0.3338 0.9492 0.044 Uiso 1 1 calc R . .
H21C H 0.7421 0.3641 0.8642 0.044 Uiso 1 1 calc R . .
C17 C 0.6428(2) -0.09858(7) 0.3889(3) 0.0330(4) Uani 1 1 d . . .
H17A H 0.5447 -0.0930 0.3529 0.050 Uiso 1 1 calc R . .
H17B H 0.6635 -0.1251 0.3147 0.050 Uiso 1 1 calc R . .
H17C H 0.6897 -0.0706 0.3604 0.050 Uiso 1 1 calc R . .

loop_
_atom_site_aniso_label
_atom_site_aniso_U_11
_atom_site_aniso_U_22
_atom_site_aniso_U_33
_atom_site_aniso_U_23
_atom_site_aniso_U_13
_atom_site_aniso_U_12
C11 0.0157(6) 0.0161(6) 0.0190(7) -0.0007(5) 0.0039(5) -0.0018(5)
O5 0.0167(5) 0.0207(5) 0.0393(7) 0.0004(5) 0.0061(5) 0.0029(4)
N1 0.0195(6) 0.0150(5) 0.0261(7) -0.0005(5) 0.0063(5) -0.0031(4)
O4 0.0266(6) 0.0168(5) 0.0409(7) -0.0009(5) 0.0132(5) 0.0000(4)
C9 0.0175(6) 0.0160(6) 0.0193(7) -0.0001(5) 0.0050(5) 0.0001(5)
O2 0.0172(5) 0.0209(5) 0.0392(7) 0.0001(5) 0.0100(5) 0.0017(4)
O1 0.0276(6) 0.0186(5) 0.0448(8) -0.0132(5) 0.0195(6) -0.0071(4)
N2 0.0210(6) 0.0155(6) 0.0272(7) -0.0034(5) 0.0081(5) -0.0040(4)
C2 0.0184(6) 0.0174(6) 0.0253(7) -0.0028(5) 0.0085(5) -0.0024(5)
O3 0.0194(5) 0.0197(5) 0.0494(8) 0.0013(5) 0.0093(5) -0.0033(4)
C13 0.0182(6) 0.0178(6) 0.0220(7) 0.0006(5) 0.0060(5) -0.0022(5)
C7 0.0188(6) 0.0148(6) 0.0193(7) -0.0001(5) 0.0053(5) -0.0015(5)
C4 0.0165(6) 0.0152(6) 0.0209(7) -0.0007(5) 0.0057(5) -0.0017(5)
C12 0.0182(6) 0.0143(6) 0.0212(7) -0.0003(5) 0.0061(5) 0.0000(5)
C5 0.0184(6) 0.0183(6) 0.0239(7) -0.0014(5) 0.0077(5) -0.0008(5)
C1 0.0187(6) 0.0154(6) 0.0206(7) 0.0003(5) 0.0039(5) -0.0012(5)
C18 0.0162(6) 0.0183(6) 0.0230(7) 0.0002(5) 0.0047(5) -0.0009(5)
C8 0.0165(6) 0.0186(6) 0.0203(7) -0.0004(5) 0.0054(5) -0.0010(5)
C3 0.0186(6) 0.0156(6) 0.0233(7) -0.0029(5) 0.0075(5) -0.0016(5)
C10 0.0182(6) 0.0155(6) 0.0192(7) -0.0004(5) 0.0050(5) -0.0019(5)
C6 0.0205(7) 0.0166(6) 0.0238(7) -0.0034(5) 0.0073(6) -0.0004(5)
C14 0.0227(7) 0.0179(6) 0.0265(8) -0.0002(6) 0.0086(6) -0.0056(5)
C20 0.0190(6) 0.0193(7) 0.0203(7) -0.0009(5) 0.0047(5) 0.0007(5)
C16 0.0268(7) 0.0135(6) 0.0309(8) -0.0044(6) 0.0066(6) -0.0014(5)
C19 0.0183(7) 0.0315(9) 0.0412(10) 0.0027(7) 0.0105(7) 0.0049(6)
C15 0.0226(7) 0.0279(8) 0.0327(9) 0.0030(7) 0.0075(7) -0.0016(6)
C21 0.0201(7) 0.0258(8) 0.0399(10) -0.0019(7) 0.0052(7) 0.0062(6)
C17 0.0376(10) 0.0318(9) 0.0284(9) -0.0086(7) 0.0061(7) 0.0009(7)

loop_
_atom_type_symbol
_atom_type_description
_atom_type_scat_dispersion_real
_atom_type_scat_dispersion_imag
_atom_type_scat_source
C C 0.0033 0.0016 'International Tables Vol C Tables 4.2.6.8 and 6.1.1.4'
H H 0.0000 0.0000 'International Tables Vol C Tables 4.2.6.8 and 6.1.1.4'
N N 0.0061 0.0033 'International Tables Vol C Tables 4.2.6.8 and 6.1.1.4'
O O 0.0106 0.0060 'International Tables Vol C Tables 4.2.6.8 and 6.1.1.4'

loop_
_geom_angle_atom_site_label_1
_geom_angle_atom_site_label_2
_geom_angle_atom_site_label_3
_geom_angle
_geom_angle_site_symmetry_1
_geom_angle_site_symmetry_3
C10 C11 C12 121.72(14) . .
C10 C11 C18 116.40(13) . .
C12 C11 C18 121.86(13) . .
C20 O5 C21 114.88(13) . .
C13 N1 C7 122.41(14) . .
C10 C9 C8 119.65(13) . .
C10 C9 C20 117.75(13) . .
C8 C9 C20 122.60(13) . .
C18 O2 C19 114.58(13) . .
C1 N2 C14 120.32(13) . .
C1 N2 C16 121.35(14) . .
C14 N2 C16 117.04(13) . .
C3 C2 C1 121.77(14) . .
N1 C13 C4 121.59(14) . .
C12 C7 C8 118.77(13) . .
C12 C7 N1 124.31(13) . .
C8 C7 N1 116.92(13) . .
C3 C4 C5 116.84(13) . .
C3 C4 C13 121.35(14) . .
C5 C4 C13 121.76(14) . .
C7 C12 C11 119.25(13) . .
C6 C5 C4 123.04(14) . .
N2 C1 C6 120.90(14) . .
N2 C1 C2 121.38(14) . .
C6 C1 C2 117.71(13) . .
O3 C18 O2 124.13(14) . .
O3 C18 C11 123.93(14) . .
O2 C18 C11 111.93(13) . .
C7 C8 C9 121.52(14) . .
O1 C3 C2 118.67(14) . .
O1 C3 C4 120.54(13) . .
C2 C3 C4 120.79(14) . .
C9 C10 C11 119.09(13) . .
C5 C6 C1 119.85(14) . .
N2 C14 C15 113.98(14) . .
O4 C20 O5 123.45(14) . .
O4 C20 C9 124.94(14) . .
O5 C20 C9 111.61(13) . .
N2 C16 C17 114.71(14) . .

loop_
_geom_bond_atom_site_label_1
_geom_bond_atom_site_label_2
_geom_bond_distance
_geom_bond_site_symmetry_2
C11 C10 1.398(2) .
C11 C12 1.405(2) .
C11 C18 1.481(2) .
O5 C20 1.3352(19) .
O5 C21 1.453(2) .
N1 C13 1.308(2) .
N1 C7 1.4188(19) .
O4 C20 1.2178(19) .
C9 C10 1.383(2) .
C9 C8 1.401(2) .
C9 C20 1.497(2) .
O2 C18 1.3461(19) .
O2 C19 1.439(2) .
O1 C3 1.3602(18) .
N2 C1 1.3798(19) .
N2 C14 1.456(2) .
N2 C16 1.477(2) .
C2 C3 1.390(2) .
C2 C1 1.418(2) .
O3 C18 1.2166(19) .
C13 C4 1.438(2) .
C7 C12 1.392(2) .
C7 C8 1.406(2) .
C4 C3 1.412(2) .
C4 C5 1.415(2) .
C5 C6 1.382(2) .
C1 C6 1.416(2) .
C14 C15 1.531(2) .
C16 C17 1.531(3) .
